data_2241304
loop_
_publ_author_name
'El Ajlaoui, Rahhal'
'Rakib, El Mostapha'
'Chigr, Mohammed'
'Saadi, Mohamed'
'El Ammari, Lahcen'

_publ_section_title
;
 Crystal structure of
 (<i>Z</i>)-3-allyl-5-(4-methylbenzylidene)-2-sulfanylidene-1,3-thiazolidin-4-one
;
_journal_coeditor_code IM2472
_journal_issue 12
_journal_name_full 'Acta Crystallographica Section E'
_journal_page_first o906
_journal_page_last o907
_journal_paper_doi 10.1107/S2056989015020460
_journal_volume 71
_journal_year 2015
_chemical_formula_iupac 'C14 H13 N O S2'
_chemical_formula_moiety 'C14 H13 N O S2'
_chemical_formula_sum 'C14 H13 N O S2'
_chemical_formula_weight 275.37
_chemical_melting_point 390
_chemical_name_systematic '(<i>Z</i>)-3-Allyl-5-(4-methylbenzylidene)-2-sulfanylidene-1,3-thiazolidin- 4-one'
_space_group_crystal_system triclinic
_space_group_IT_number 2
_space_group_name_Hall '-P 1'
_space_group_name_H-M_alt 'P -1'
_symmetry_space_group_name_Hall '-P 1'
_symmetry_space_group_name_H-M 'P -1'
_atom_sites_solution_hydrogens geom
_audit_creation_method SHELXL-2014/7
_cell_angle_alpha 109.736(2)
_cell_angle_beta 95.380(2)
_cell_angle_gamma 96.502(2)
_cell_formula_units_Z 2
_cell_length_a 7.3606(4)
_cell_length_b 8.8342(6)
_cell_length_c 11.3134(7)
_cell_measurement_reflns_used 2853
_cell_measurement_temperature 296(2)
_cell_measurement_theta_max 26.618
_cell_measurement_theta_min 2.479
_cell_volume 681.10(7)
_computing_cell_refinement
;
SAINT (Bruker, 2009)
;
_computing_data_collection
;
APEX2 (Bruker, 2009)
;
_computing_data_reduction
;
SAINT (Bruker, 2009)
;
_computing_molecular_graphics
;
ORTEPIII (Burnett & Johnson, 1996) and
ORTEP-3 for Windows (Farrugia, 2012)
;
_computing_publication_material
;
PLATON (Spek, 2009) and publCIF (Westrip, 2010)
;
_computing_structure_refinement
;
SHELXL97 (Sheldrick, 2008)
;
_computing_structure_solution
;
SHELXS97 (Sheldrick, 2008)
;
_diffrn_ambient_temperature 296(2)
_diffrn_measured_fraction_theta_full 1.000
_diffrn_measured_fraction_theta_max 0.998
_diffrn_measurement_device_type 'Bruker X8 APEX'
_diffrn_measurement_method '\f and \w scans'
_diffrn_radiation_monochromator graphite
_diffrn_radiation_source 'fine-focus sealed tube'
_diffrn_radiation_type MoK\a
_diffrn_radiation_wavelength 0.71073
_diffrn_reflns_av_R_equivalents 0.0320
_diffrn_reflns_limit_h_max 9
_diffrn_reflns_limit_h_min -9
_diffrn_reflns_limit_k_max 11
_diffrn_reflns_limit_k_min -11
_diffrn_reflns_limit_l_max 14
_diffrn_reflns_limit_l_min -14
_diffrn_reflns_number 21519
_diffrn_reflns_theta_full 25.242
_diffrn_reflns_theta_max 26.618
_diffrn_reflns_theta_min 2.479
_exptl_absorpt_coefficient_mu 0.377
_exptl_absorpt_correction_T_max 0.7462
_exptl_absorpt_correction_T_min 0.6996
_exptl_absorpt_correction_type multi-scan
_exptl_absorpt_process_details
;
(SADABS; Bruker, 2009)
;
_exptl_crystal_colour yellow
_exptl_crystal_density_diffrn 1.343
_exptl_crystal_description Block
_exptl_crystal_F_000 288
_exptl_crystal_size_max 0.37
_exptl_crystal_size_mid 0.35
_exptl_crystal_size_min 0.28
_refine_diff_density_max 0.340
_refine_diff_density_min -0.210
_refine_ls_extinction_method none
_refine_ls_goodness_of_fit_ref 1.065
_refine_ls_hydrogen_treatment constr
_refine_ls_matrix_type full
_refine_ls_number_parameters 182
_refine_ls_number_reflns 2853
_refine_ls_number_restraints 2
_refine_ls_restrained_S_all 1.065
_refine_ls_R_factor_all 0.0579
_refine_ls_R_factor_gt 0.0432
_refine_ls_shift/su_max 0.000
_refine_ls_shift/su_mean 0.000
_refine_ls_structure_factor_coef Fsqd
_refine_ls_weighting_details 'w=1/[\s^2^(Fo^2^)+(0.0651P)^2^+0.2196P] where P=(Fo^2^+2Fc^2^)/3'
_refine_ls_weighting_scheme calc
_refine_ls_wR_factor_gt 0.1191
_refine_ls_wR_factor_ref 0.1328
_reflns_number_gt 2241
_reflns_number_total 2853
_reflns_threshold_expression 'I > 2\s(I)'
_cod_data_source_file im2472sup1.cif
_cod_data_source_block I
_cod_database_code 2241304
_shelx_space_group_comment
;
The symmetry employed for this shelxl refinement is uniquely defined
by the following loop, which should always be used as a source of
symmetry information in preference to the above space-group names.
They are only intended as comments.
;

loop_
_space_group_symop_operation_xyz
'x, y, z'
'-x, -y, -z'

loop_
_atom_site_type_symbol
_atom_site_label
_atom_site_fract_x
_atom_site_fract_y
_atom_site_fract_z
_atom_site_U_iso_or_equiv
_atom_site_adp_type
_atom_site_calc_flag
_atom_site_occupancy
_atom_site_disorder_assembly
_atom_site_disorder_group
C C1 0.5130(4) 0.6507(3) 1.2642(3) 0.0784(7) Uani d 1 . .
H H1A 0.3857 0.6024 1.2376 0.118 Uiso calc 1 . .
H H1B 0.5440 0.6723 1.3533 0.118 Uiso calc 1 . .
H H1C 0.5329 0.7509 1.2481 0.118 Uiso calc 1 . .
C C2 0.6328(3) 0.5359(3) 1.1916(2) 0.0591(5) Uani d 1 . .
C C3 0.8224(3) 0.5758(3) 1.2117(2) 0.0644(6) Uani d 1 . .
H H3 0.8773 0.6754 1.2720 0.077 Uiso calc 1 . .
C C4 0.9323(3) 0.4717(3) 1.1444(2) 0.0608(6) Uani d 1 . .
H H4 1.0599 0.5021 1.1607 0.073 Uiso calc 1 . .
C C5 0.8563(3) 0.3212(2) 1.05205(18) 0.0507(5) Uani d 1 . .
C C6 0.6656(3) 0.2794(3) 1.0338(2) 0.0604(5) Uani d 1 . .
H H6 0.6103 0.1791 0.9747 0.073 Uiso calc 1 . .
C C7 0.5571(3) 0.3847(3) 1.1022(2) 0.0659(6) Uani d 1 . .
H H7 0.4296 0.3536 1.0882 0.079 Uiso calc 1 . .
C C8 0.9804(3) 0.2217(3) 0.98157(19) 0.0530(5) Uani d 1 . .
H H8 1.1048 0.2647 1.0078 0.064 Uiso calc 1 . .
C C9 0.9485(3) 0.0782(3) 0.88491(19) 0.0518(5) Uani d 1 . .
C C10 1.1041(3) 0.0018(3) 0.8283(2) 0.0552(5) Uani d 1 . .
C C11 0.8509(3) -0.1882(3) 0.7007(2) 0.0594(5) Uani d 1 . .
C C12 1.1670(4) -0.2379(3) 0.6539(2) 0.0695(6) Uani d 1 . .
H H12A 1.1258 -0.3537 0.6306 0.083 Uiso calc 1 A 1
H H12B 1.2900 -0.2102 0.7018 0.083 Uiso calc 1 A 1
C C13A 1.1640(13) -0.1898(15) 0.5393(11) 0.090(3) Uani d 0.441(10) B 1
H H13A 1.0526 -0.2181 0.4852 0.108 Uiso calc 0.441(10) B 1
C C14A 1.3042(16) -0.1105(14) 0.5064(12) 0.147(5) Uani d 0.441(10) B 1
H H14A 1.4185 -0.0794 0.5573 0.177 Uiso calc 0.441(10) B 1
H H14B 1.2876 -0.0863 0.4326 0.177 Uiso calc 0.441(10) B 1
C C13B 1.2460(12) -0.1897(10) 0.5554(8) 0.077(2) Uani d 0.559(10) B 2
H H13B 1.3415 -0.2408 0.5196 0.092 Uiso calc 0.559(10) B 2
C C14B 1.1877(12) -0.0760(8) 0.5147(6) 0.101(3) Uani d 0.559(10) B 2
H H14C 1.0923 -0.0231 0.5491 0.121 Uiso calc 0.559(10) B 2
H H14D 1.2423 -0.0497 0.4519 0.121 Uiso calc 0.559(10) B 2
N N1 1.0378(3) -0.1426(2) 0.72653(17) 0.0560(4) Uani d 1 . .
O O1 1.2661(2) 0.0540(2) 0.86169(17) 0.0734(5) Uani d 1 . .
S S1 0.73489(11) -0.35069(9) 0.59005(7) 0.0874(3) Uani d 1 . .
S S2 0.73980(7) -0.04619(7) 0.80585(5) 0.0607(2) Uani d 1 . .

loop_
_atom_site_aniso_label
_atom_site_aniso_U_11
_atom_site_aniso_U_22
_atom_site_aniso_U_33
_atom_site_aniso_U_12
_atom_site_aniso_U_13
_atom_site_aniso_U_23
C1 0.0840(18) 0.0719(16) 0.0752(17) 0.0164(14) 0.0191(14) 0.0170(14)
C2 0.0674(13) 0.0592(13) 0.0517(12) 0.0074(10) 0.0086(10) 0.0217(10)
C3 0.0730(15) 0.0523(12) 0.0566(12) -0.0057(11) 0.0068(11) 0.0102(10)
C4 0.0523(11) 0.0603(13) 0.0602(13) -0.0082(10) 0.0000(10) 0.0165(11)
C5 0.0541(11) 0.0526(11) 0.0445(10) -0.0004(9) 0.0024(8) 0.0200(9)
C6 0.0567(12) 0.0552(12) 0.0564(12) -0.0027(10) -0.0022(10) 0.0093(10)
C7 0.0497(12) 0.0697(14) 0.0679(14) 0.0011(10) 0.0030(10) 0.0149(12)
C8 0.0503(11) 0.0537(11) 0.0523(11) -0.0027(9) 0.0008(9) 0.0201(9)
C9 0.0527(11) 0.0529(11) 0.0502(11) 0.0019(9) 0.0022(9) 0.0218(9)
C10 0.0592(12) 0.0566(12) 0.0521(11) 0.0056(10) 0.0077(9) 0.0231(10)
C11 0.0710(14) 0.0527(12) 0.0531(12) 0.0057(10) -0.0007(10) 0.0204(10)
C12 0.0810(16) 0.0628(14) 0.0660(14) 0.0176(12) 0.0197(12) 0.0197(12)
C13A 0.078(6) 0.123(8) 0.077(5) 0.049(7) 0.023(5) 0.030(5)
C14A 0.171(11) 0.176(11) 0.163(10) 0.100(10) 0.091(9) 0.106(9)
C13B 0.064(4) 0.102(4) 0.081(4) 0.033(4) 0.036(4) 0.040(3)
C14B 0.128(7) 0.105(5) 0.092(4) 0.026(4) 0.043(4) 0.054(4)
N1 0.0635(11) 0.0541(10) 0.0526(10) 0.0100(8) 0.0082(8) 0.0211(8)
O1 0.0546(9) 0.0745(11) 0.0810(11) 0.0037(8) 0.0101(8) 0.0164(9)
S1 0.0934(5) 0.0627(4) 0.0795(5) 0.0007(3) -0.0076(4) -0.0002(3)
S2 0.0540(3) 0.0597(4) 0.0580(3) 0.0004(2) -0.0020(2) 0.0126(3)

loop_
_atom_type_symbol
_atom_type_description
_atom_type_scat_dispersion_real
_atom_type_scat_dispersion_imag
_atom_type_scat_source
C C 0.0033 0.0016 'International Tables Vol C Tables 4.2.6.8 and 6.1.1.4'
H H 0.0000 0.0000 'International Tables Vol C Tables 4.2.6.8 and 6.1.1.4'
N N 0.0061 0.0033 'International Tables Vol C Tables 4.2.6.8 and 6.1.1.4'
O O 0.0106 0.0060 'International Tables Vol C Tables 4.2.6.8 and 6.1.1.4'
S S 0.1246 0.1234 'International Tables Vol C Tables 4.2.6.8 and 6.1.1.4'

loop_
_geom_angle_atom_site_label_1
_geom_angle_atom_site_label_2
_geom_angle_atom_site_label_3
_geom_angle
C2 C1 H1A 109.5
C2 C1 H1B 109.5
H1A C1 H1B 109.5
C2 C1 H1C 109.5
H1A C1 H1C 109.5
H1B C1 H1C 109.5
C3 C2 C7 117.3(2)
C3 C2 C1 121.3(2)
C7 C2 C1 121.4(2)
C4 C3 C2 121.4(2)
C4 C3 H3 119.3
C2 C3 H3 119.3
C3 C4 C5 121.4(2)
C3 C4 H4 119.3
C5 C4 H4 119.3
C6 C5 C4 117.1(2)
C6 C5 C8 124.73(19)
C4 C5 C8 118.14(19)
C7 C6 C5 120.8(2)
C7 C6 H6 119.6
C5 C6 H6 119.6
C6 C7 C2 121.8(2)
C6 C7 H7 119.1
C2 C7 H7 119.1
C9 C8 C5 131.6(2)
C9 C8 H8 114.2
C5 C8 H8 114.2
C8 C9 C10 120.57(19)
C8 C9 S2 130.12(17)
C10 C9 S2 109.31(15)
O1 C10 N1 123.1(2)
O1 C10 C9 126.5(2)
N1 C10 C9 110.46(18)
N1 C11 S1 127.64(18)
N1 C11 S2 110.78(16)
S1 C11 S2 121.58(15)
C13B C12 N1 119.7(3)
N1 C12 C13A 103.2(5)
N1 C12 H12A 111.1
C13A C12 H12A 111.1
N1 C12 H12B 111.1
C13A C12 H12B 111.1
H12A C12 H12B 109.1
C14A C13A C12 126.8(11)
C14A C13A H13A 116.6
C12 C13A H13A 116.6
C13A C14A H14A 120.0
C13A C14A H14B 120.0
H14A C14A H14B 120.0
C14B C13B C12 123.2(7)
C14B C13B H13B 118.4
C12 C13B H13B 118.4
C13B C14B H14C 120.0
C13B C14B H14D 120.0
H14C C14B H14D 120.0
C11 N1 C10 116.69(19)
C11 N1 C12 123.1(2)
C10 N1 C12 120.2(2)
C9 S2 C11 92.73(10)

loop_
_geom_bond_atom_site_label_1
_geom_bond_atom_site_label_2
_geom_bond_distance
C1 C2 1.502(3)
C1 H1A 0.9600
C1 H1B 0.9600
C1 H1C 0.9600
C2 C3 1.378(3)
C2 C7 1.390(3)
C3 C4 1.374(3)
C3 H3 0.9300
C4 C5 1.399(3)
C4 H4 0.9300
C5 C6 1.388(3)
C5 C8 1.445(3)
C6 C7 1.378(3)
C6 H6 0.9300
C7 H7 0.9300
C8 C9 1.344(3)
C8 H8 0.9300
C9 C10 1.482(3)
C9 S2 1.750(2)
C10 O1 1.204(3)
C10 N1 1.397(3)
C11 N1 1.364(3)
C11 S1 1.633(2)
C11 S2 1.751(2)
C12 C13B 1.465(8)
C12 N1 1.466(3)
C12 C13A 1.493(12)
C12 H12A 0.9700
C12 H12B 0.9700
C13A C14A 1.3337(10)
C13A H13A 0.9300
C14A H14A 0.9300
C14A H14B 0.9300
C13B C14B 1.3331(10)
C13B H13B 0.9300
C14B H14C 0.9300
C14B H14D 0.9300

_cod_database_fobs_code 2241304
